data_4515756
loop_
_publ_author_name
'Marichev, Kostiantyn O.'
'Adly, Frady G.'
'Carranco, Alejandra M.'
'Garcia, Estevan C.'
'Arman, Hadi'
'Doyle, Michael P.'

_publ_section_title
;
 Catalyst Choice for Highly Enantioselective [3 + 3]-Cycloaddition of
 Enoldiazocarbonyl Compounds
;
_journal_issue 11
_journal_name_full 'ACS Catalysis'
_journal_page_first 10392
_journal_paper_doi 10.1021/acscatal.8b03391
_journal_volume 8
_journal_year 2018
_chemical_formula_moiety 'C22 H22 N4 O'
_chemical_formula_sum 'C22 H22 N4 O'
_chemical_formula_weight 358.43
_space_group_crystal_system monoclinic
_space_group_IT_number 4
_space_group_name_Hall 'P 2yb'
_space_group_name_H-M_alt 'P 1 21 1'
_atom_sites_solution_hydrogens geom
_atom_sites_solution_primary dual
_audit_creation_date 2018-06-06
_audit_creation_method
;
Olex2 1.2
(compiled 2018.05.29 svn.r3508 for OlexSys, GUI svn.r5506)
;
_cell_angle_alpha 90
_cell_angle_beta 93.865(2)
_cell_angle_gamma 90
_cell_formula_units_Z 2
_cell_length_a 6.4088(2)
_cell_length_b 7.0686(2)
_cell_length_c 19.8625(5)
_cell_measurement_reflns_used 8559
_cell_measurement_temperature 98(2)
_cell_measurement_theta_max 29.4630
_cell_measurement_theta_min 2.8800
_cell_volume 897.75(4)
_computing_cell_refinement 'CrysAlisPro 1.171.39.28e (Rigaku OD, 2015)'
_computing_data_collection 'CrysAlisPro 1.171.39.28e (Rigaku OD, 2015)'
_computing_data_reduction 'CrysAlisPro 1.171.39.28e (Rigaku OD, 2015)'
_computing_molecular_graphics 'Olex2 (Dolomanov et al., 2009)'
_computing_publication_material 'Olex2 (Dolomanov et al., 2009)'
_computing_structure_refinement 'ShelXL (Sheldrick, 2015)'
_computing_structure_solution 'ShelXT (Sheldrick, 2015)'
_diffrn_ambient_temperature 98(2)
_diffrn_detector 'CCD plate'
_diffrn_measured_fraction_theta_full 0.999
_diffrn_measured_fraction_theta_max 0.994
_diffrn_measurement_details
;
List of Runs (angles in degrees, time in seconds):

  # Type    Start    End  Width  t~exp~   \w     \q     \k     \f   Frames
--------------------------------------------------------------------------
  1  \w    -85.00  26.00   1.00   25.00    --    4.20 -38.00  60.00  111
  2  \w    -97.00  17.00   1.00   25.00    --   -7.60 -38.00 150.00  114
  3  \w    -97.00  82.00   1.00   25.00    --   -7.60   0.00-180.00  179
  4  \w    -37.00  45.00   1.00   25.00    --   -7.60  57.00   0.00   82
  5  \w    -32.00  82.00   1.00   25.00    --   -7.60  38.00 -90.00  114
;
_diffrn_measurement_device 'four-circle diffractometer'
_diffrn_measurement_device_type 'XtaLAB AFC12 (RCD3): Kappa single'
_diffrn_measurement_method '\w scans'
_diffrn_orient_matrix_type 'CrysAlisPro convention (1999,Acta A55,543-557)'
_diffrn_orient_matrix_UB_11 0.0494243000
_diffrn_orient_matrix_UB_12 0.0867314000
_diffrn_orient_matrix_UB_13 -0.0072451000
_diffrn_orient_matrix_UB_21 -0.0990510000
_diffrn_orient_matrix_UB_22 0.0449581000
_diffrn_orient_matrix_UB_23 -0.0038724000
_diffrn_orient_matrix_UB_31 0.0069672000
_diffrn_orient_matrix_UB_32 0.0229897000
_diffrn_orient_matrix_UB_33 0.0348357000
_diffrn_radiation_monochromator graphite
_diffrn_radiation_probe x-ray
_diffrn_radiation_type MoK\a
_diffrn_radiation_wavelength 0.71073
_diffrn_reflns_av_R_equivalents 0.0363
_diffrn_reflns_av_unetI/netI 0.0310
_diffrn_reflns_Laue_measured_fraction_full 0.999
_diffrn_reflns_Laue_measured_fraction_max 0.994
_diffrn_reflns_limit_h_max 8
_diffrn_reflns_limit_h_min -8
_diffrn_reflns_limit_k_max 9
_diffrn_reflns_limit_k_min -9
_diffrn_reflns_limit_l_max 24
_diffrn_reflns_limit_l_min -25
_diffrn_reflns_number 16945
_diffrn_reflns_point_group_measured_fraction_full 0.998
_diffrn_reflns_point_group_measured_fraction_max 0.975
_diffrn_reflns_theta_full 25.242
_diffrn_reflns_theta_max 27.497
_diffrn_reflns_theta_min 3.060
_diffrn_source 'fine-focus sealed X-ray tube'
_diffrn_source_type 'Enhance (Mo) X-ray Source'
_exptl_absorpt_coefficient_mu 0.084
_exptl_absorpt_correction_T_max 1.00000
_exptl_absorpt_correction_T_min 0.97254
_exptl_absorpt_correction_type multi-scan
_exptl_absorpt_process_details
;
CrysAlisPro 1.171.39.28e (Rigaku Oxford Diffraction, 2015)
Empirical absorption correction using spherical harmonics,
 implemented in SCALE3 ABSPACK scaling algorithm.
;
_exptl_crystal_colour 'clear colourless'
_exptl_crystal_colour_lustre clear
_exptl_crystal_colour_primary colourless
_exptl_crystal_density_diffrn 1.326
_exptl_crystal_description plate
_exptl_crystal_F_000 380
_exptl_crystal_recrystallization_method 'Slow evaporation of a 3:1 solutin of acetone and hexane.'
_exptl_crystal_size_max 0.33
_exptl_crystal_size_mid 0.23
_exptl_crystal_size_min 0.17
_refine_diff_density_max 0.183
_refine_diff_density_min -0.234
_refine_diff_density_rms 0.041
_refine_ls_abs_structure_details
;
 Flack x determined using 1611 quotients [(I+)-(I-)]/[(I+)+(I-)]
 (Parsons, Flack and Wagner, Acta Cryst. B69 (2013) 249-259).
;
_refine_ls_abs_structure_Flack -0.9(5)
_refine_ls_extinction_method none
_refine_ls_goodness_of_fit_ref 1.050
_refine_ls_hydrogen_treatment constr
_refine_ls_matrix_type full
_refine_ls_number_parameters 244
_refine_ls_number_reflns 4025
_refine_ls_number_restraints 1
_refine_ls_restrained_S_all 1.050
_refine_ls_R_factor_all 0.0373
_refine_ls_R_factor_gt 0.0360
_refine_ls_shift/su_max 0.000
_refine_ls_shift/su_mean 0.000
_refine_ls_structure_factor_coef Fsqd
_refine_ls_weighting_details 'w=1/[\s^2^(Fo^2^)+(0.0400P)^2^+0.2000P] where P=(Fo^2^+2Fc^2^)/3'
_refine_ls_weighting_scheme calc
_refine_ls_wR_factor_gt 0.0808
_refine_ls_wR_factor_ref 0.0820
_reflns_Friedel_coverage 0.813
_reflns_Friedel_fraction_full 0.997
_reflns_Friedel_fraction_max 0.952
_reflns_number_gt 3942
_reflns_number_total 4025
_reflns_threshold_expression 'I > 2\s(I)'
_cod_data_source_file cs8b03391_si_002.cif
_cod_data_source_block cd1707a
_cod_database_code 4515756
_shelx_shelxl_version_number 2016/6
_chemical_oxdiff_formula C22H22N4O
_chemical_oxdiff_usercomment KM-3-87
_shelx_space_group_comment
;
The symmetry employed for this shelxl refinement is uniquely defined
by the following loop, which should always be used as a source of
symmetry information in preference to the above space-group names.
They are only intended as comments.
;
_shelx_estimated_absorpt_t_max 0.986
_shelx_estimated_absorpt_t_min 0.973
_reflns_odcompleteness_completeness 99.90
_reflns_odcompleteness_iscentric 1
_reflns_odcompleteness_theta 26.32
_olex2_refinement_description
;
1. Fixed Uiso
 At 1.2 times of:
  All C(H) groups, All C(H,H) groups
2.a Ternary CH refined with riding coordinates:
 C5(H5)
2.b Secondary CH2 refined with riding coordinates:
 C9(H9A,H9B), C1(H1A,H1B), C3(H3A,H3B), C0AA(H0AA,H0AB), C2(H2A,H2B)
2.c Aromatic/amide H refined with riding coordinates:
 C7(H7), C22(H22), C12(H12), C13(H13), C21(H21), C15(H15), C18(H18), C16(H16),
 C20(H20), C19(H19), C14(H14)
;
_olex2_exptl_crystal_mounting_method 'nylon loop'
_olex2_submission_special_instructions 'No special instructions were received'
_oxdiff_exptl_absorpt_empirical_details
;
Empirical correction (ABSPACK) includes:
- Absorption correction using spherical harmonics
- Frame scaling
;
_oxdiff_exptl_absorpt_empirical_full_max 1.060
_oxdiff_exptl_absorpt_empirical_full_min 0.889

loop_
_space_group_symop_operation_xyz
'x, y, z'
'-x, y+1/2, -z'

loop_
_atom_site_label
_atom_site_type_symbol
_atom_site_fract_x
_atom_site_fract_y
_atom_site_fract_z
_atom_site_U_iso_or_equiv
_atom_site_adp_type
_atom_site_occupancy
_atom_site_site_symmetry_order
_atom_site_calc_flag
_atom_site_refinement_flags_posn
O1 O 1.0610(2) 0.8302(2) 0.82402(7) 0.0189(3) Uani 1 1 d .
N2 N 0.6396(2) 0.5150(2) 0.80047(8) 0.0117(3) Uani 1 1 d .
N3 N 0.4696(2) 0.5699(2) 0.69176(8) 0.0132(3) Uani 1 1 d .
N4 N 0.3157(2) 0.5429(2) 0.64210(8) 0.0137(3) Uani 1 1 d .
N1 N 0.7750(2) 0.6673(2) 0.78630(8) 0.0139(3) Uani 1 1 d .
C6 C 0.3978(3) 0.6099(3) 0.58640(9) 0.0126(4) Uani 1 1 d .
C8 C 0.6401(3) 0.6556(3) 0.66913(9) 0.0122(4) Uani 1 1 d .
C7 C 0.6011(3) 0.6824(3) 0.60105(9) 0.0135(4) Uani 1 1 d .
H7 H 0.691228 0.737637 0.570451 0.016 Uiso 1 1 calc R
C10 C 0.9077(3) 0.7358(3) 0.83712(10) 0.0141(4) Uani 1 1 d .
C17 C 0.2795(3) 0.6041(3) 0.51987(9) 0.0128(4) Uani 1 1 d .
C9 C 0.8252(3) 0.7013(3) 0.71618(9) 0.0145(4) Uani 1 1 d .
H9A H 0.945312 0.621464 0.705298 0.017 Uiso 1 1 calc R
H9B H 0.864940 0.835433 0.710628 0.017 Uiso 1 1 calc R
C11 C 0.8597(3) 0.6963(3) 0.90846(9) 0.0133(4) Uani 1 1 d .
C22 C 0.0763(3) 0.5310(3) 0.51207(10) 0.0155(4) Uani 1 1 d .
H22 H 0.013347 0.478892 0.549851 0.019 Uiso 1 1 calc R
C5 C 0.4370(3) 0.5442(3) 0.76406(9) 0.0128(4) Uani 1 1 d .
H5 H 0.374163 0.662822 0.781225 0.015 Uiso 1 1 calc R
C12 C 0.6612(3) 0.7207(3) 0.93158(10) 0.0170(4) Uani 1 1 d .
H12 H 0.546890 0.753180 0.900837 0.020 Uiso 1 1 calc R
C1 C 0.7394(3) 0.3306(3) 0.78996(9) 0.0123(4) Uani 1 1 d .
H1A H 0.869959 0.321063 0.819363 0.015 Uiso 1 1 calc R
H1B H 0.776151 0.320132 0.742490 0.015 Uiso 1 1 calc R
C13 C 0.6305(3) 0.6974(3) 0.99965(10) 0.0214(4) Uani 1 1 d .
H13 H 0.495792 0.717025 1.015622 0.026 Uiso 1 1 calc R
C21 C -0.0340(3) 0.5343(3) 0.44939(11) 0.0181(4) Uani 1 1 d .
H21 H -0.172011 0.484930 0.444554 0.022 Uiso 1 1 calc R
C15 C 0.9944(3) 0.6228(3) 1.02159(10) 0.0195(4) Uani 1 1 d .
H15 H 1.108105 0.588608 1.052346 0.023 Uiso 1 1 calc R
C18 C 0.3698(3) 0.6777(3) 0.46346(10) 0.0162(4) Uani 1 1 d .
H18 H 0.508124 0.726496 0.467851 0.019 Uiso 1 1 calc R
C16 C 1.0273(3) 0.6497(3) 0.95401(10) 0.0166(4) Uani 1 1 d .
H16 H 1.163794 0.636395 0.938688 0.020 Uiso 1 1 calc R
C3 C 0.3848(3) 0.1883(3) 0.76410(10) 0.0177(4) Uani 1 1 d .
H3A H 0.407931 0.172644 0.715636 0.021 Uiso 1 1 calc R
H3B H 0.287541 0.088016 0.777149 0.021 Uiso 1 1 calc R
C0AA C 0.2900(3) 0.3812(3) 0.77583(10) 0.0155(4) Uani 1 1 d .
H0AA H 0.162260 0.395865 0.745376 0.019 Uiso 1 1 calc R
H0AB H 0.247789 0.387560 0.822819 0.019 Uiso 1 1 calc R
C20 C 0.0572(3) 0.6096(3) 0.39372(10) 0.0182(4) Uani 1 1 d .
H20 H -0.018723 0.612754 0.350959 0.022 Uiso 1 1 calc R
C19 C 0.2587(3) 0.6800(3) 0.40091(10) 0.0181(4) Uani 1 1 d .
H19 H 0.321730 0.730240 0.362837 0.022 Uiso 1 1 calc R
C14 C 0.7969(3) 0.6454(3) 1.04445(10) 0.0209(5) Uani 1 1 d .
H14 H 0.774734 0.625463 1.090732 0.025 Uiso 1 1 calc R
C2 C 0.5929(3) 0.1701(3) 0.80606(10) 0.0167(4) Uani 1 1 d .
H2A H 0.567423 0.172925 0.854660 0.020 Uiso 1 1 calc R
H2B H 0.658824 0.047369 0.796235 0.020 Uiso 1 1 calc R

loop_
_atom_site_aniso_label
_atom_site_aniso_U_11
_atom_site_aniso_U_22
_atom_site_aniso_U_33
_atom_site_aniso_U_23
_atom_site_aniso_U_13
_atom_site_aniso_U_12
O1 0.0154(7) 0.0223(8) 0.0190(7) -0.0001(6) 0.0016(5) -0.0072(6)
N2 0.0100(7) 0.0112(8) 0.0140(8) 0.0021(6) 0.0014(6) -0.0019(6)
N3 0.0103(7) 0.0174(9) 0.0118(8) 0.0034(6) 0.0001(6) -0.0004(6)
N4 0.0128(8) 0.0157(8) 0.0124(8) 0.0030(6) -0.0008(6) 0.0001(6)
N1 0.0148(8) 0.0141(8) 0.0129(8) 0.0016(7) 0.0020(6) -0.0025(7)
C6 0.0148(9) 0.0097(9) 0.0135(9) 0.0022(7) 0.0027(7) 0.0028(7)
C8 0.0116(8) 0.0099(9) 0.0152(9) 0.0014(7) 0.0030(7) 0.0009(7)
C7 0.0137(9) 0.0135(10) 0.0136(9) 0.0017(8) 0.0033(7) 0.0000(8)
C10 0.0142(9) 0.0132(9) 0.0151(9) -0.0007(7) 0.0016(7) 0.0009(7)
C17 0.0146(9) 0.0102(9) 0.0134(9) 0.0002(7) -0.0010(7) 0.0022(7)
C9 0.0135(9) 0.0181(10) 0.0121(9) 0.0036(8) 0.0018(7) -0.0023(8)
C11 0.0163(9) 0.0102(9) 0.0133(9) -0.0021(7) 0.0007(7) -0.0023(7)
C22 0.0175(10) 0.0119(9) 0.0171(10) 0.0028(8) 0.0025(7) 0.0000(8)
C5 0.0098(8) 0.0156(9) 0.0133(9) 0.0039(8) 0.0029(7) 0.0011(7)
C12 0.0168(9) 0.0178(10) 0.0161(9) -0.0015(8) -0.0014(7) -0.0013(8)
C1 0.0098(8) 0.0140(9) 0.0130(9) 0.0010(8) -0.0004(7) 0.0006(8)
C13 0.0209(10) 0.0244(11) 0.0194(10) -0.0049(9) 0.0057(8) -0.0035(9)
C21 0.0162(10) 0.0138(10) 0.0237(11) -0.0013(8) -0.0026(8) 0.0002(8)
C15 0.0247(10) 0.0145(10) 0.0185(10) 0.0013(8) -0.0036(8) 0.0005(8)
C18 0.0151(9) 0.0168(10) 0.0166(9) 0.0006(8) 0.0011(7) -0.0005(8)
C16 0.0165(9) 0.0126(10) 0.0205(10) 0.0000(8) -0.0004(7) 0.0001(8)
C3 0.0160(9) 0.0197(10) 0.0174(9) 0.0023(9) 0.0012(7) -0.0062(8)
C0AA 0.0099(9) 0.0221(11) 0.0145(9) 0.0058(8) 0.0011(7) -0.0011(8)
C20 0.0228(10) 0.0161(10) 0.0147(9) -0.0023(8) -0.0054(8) 0.0061(8)
C19 0.0231(10) 0.0186(10) 0.0130(9) 0.0016(8) 0.0033(7) 0.0032(9)
C14 0.0302(11) 0.0187(11) 0.0139(9) -0.0003(8) 0.0026(8) -0.0035(9)
C2 0.0160(9) 0.0128(9) 0.0215(10) 0.0028(8) 0.0028(8) 0.0008(8)

loop_
_atom_type_symbol
_atom_type_description
_atom_type_scat_dispersion_real
_atom_type_scat_dispersion_imag
_atom_type_scat_source
C C 0.0033 0.0016 'International Tables Vol C Tables 4.2.6.8 and 6.1.1.4'
H H 0.0000 0.0000 'International Tables Vol C Tables 4.2.6.8 and 6.1.1.4'
N N 0.0061 0.0033 'International Tables Vol C Tables 4.2.6.8 and 6.1.1.4'
O O 0.0106 0.0060 'International Tables Vol C Tables 4.2.6.8 and 6.1.1.4'

loop_
_geom_angle_atom_site_label_1
_geom_angle_atom_site_label_2
_geom_angle_atom_site_label_3
_geom_angle
N1 N2 C5 109.25(14)
N1 N2 C1 111.39(14)
C5 N2 C1 115.83(15)
N4 N3 C5 123.05(15)
C8 N3 N4 112.59(15)
C8 N3 C5 123.26(15)
C6 N4 N3 104.08(15)
N2 N1 C9 119.12(15)
C10 N1 N2 118.72(15)
C10 N1 C9 118.53(15)
N4 C6 C7 111.43(16)
N4 C6 C17 121.37(16)
C7 C6 C17 127.20(17)
N3 C8 C7 106.98(16)
N3 C8 C9 120.92(16)
C7 C8 C9 132.09(17)
C6 C7 H7 127.6
C8 C7 C6 104.90(16)
C8 C7 H7 127.6
O1 C10 N1 120.21(17)
O1 C10 C11 121.31(17)
N1 C10 C11 118.47(16)
C22 C17 C6 121.76(17)
C18 C17 C6 119.44(17)
C18 C17 C22 118.79(17)
N1 C9 C8 109.98(15)
N1 C9 H9A 109.7
N1 C9 H9B 109.7
C8 C9 H9A 109.7
C8 C9 H9B 109.7
H9A C9 H9B 108.2
C12 C11 C10 122.69(17)
C12 C11 C16 119.71(18)
C16 C11 C10 117.34(17)
C17 C22 H22 119.8
C21 C22 C17 120.40(19)
C21 C22 H22 119.8
N2 C5 N3 108.71(14)
N2 C5 H5 108.4
N2 C5 C0AA 110.97(15)
N3 C5 H5 108.4
N3 C5 C0AA 111.92(16)
C0AA C5 H5 108.4
C11 C12 H12 120.0
C13 C12 C11 119.94(19)
C13 C12 H12 120.0
N2 C1 H1A 109.5
N2 C1 H1B 109.5
N2 C1 C2 110.52(15)
H1A C1 H1B 108.1
C2 C1 H1A 109.5
C2 C1 H1B 109.5
C12 C13 H13 120.0
C12 C13 C14 120.08(19)
C14 C13 H13 120.0
C22 C21 H21 119.9
C20 C21 C22 120.23(19)
C20 C21 H21 119.9
C16 C15 H15 119.8
C16 C15 C14 120.31(18)
C14 C15 H15 119.8
C17 C18 H18 119.8
C19 C18 C17 120.46(18)
C19 C18 H18 119.8
C11 C16 H16 120.0
C15 C16 C11 119.96(18)
C15 C16 H16 120.0
H3A C3 H3B 108.2
C0AA C3 H3A 109.8
C0AA C3 H3B 109.8
C0AA C3 C2 109.60(17)
C2 C3 H3A 109.8
C2 C3 H3B 109.8
C5 C0AA C3 113.56(16)
C5 C0AA H0AA 108.9
C5 C0AA H0AB 108.9
C3 C0AA H0AA 108.9
C3 C0AA H0AB 108.9
H0AA C0AA H0AB 107.7
C21 C20 H20 120.2
C19 C20 C21 119.66(18)
C19 C20 H20 120.2
C18 C19 H19 119.8
C20 C19 C18 120.46(18)
C20 C19 H19 119.8
C13 C14 H14 120.0
C15 C14 C13 119.96(19)
C15 C14 H14 120.0
C1 C2 C3 110.52(16)
C1 C2 H2A 109.5
C1 C2 H2B 109.5
C3 C2 H2A 109.5
C3 C2 H2B 109.5
H2A C2 H2B 108.1

loop_
_geom_bond_atom_site_label_1
_geom_bond_atom_site_label_2
_geom_bond_distance
O1 C10 1.230(2)
N2 N1 1.422(2)
N2 C5 1.457(2)
N2 C1 1.473(3)
N3 N4 1.360(2)
N3 C8 1.353(2)
N3 C5 1.476(2)
N4 C6 1.343(2)
N1 C10 1.364(2)
N1 C9 1.470(2)
C6 C7 1.412(3)
C6 C17 1.479(2)
C8 C7 1.372(3)
C8 C9 1.495(3)
C7 H7 0.9500
C10 C11 1.496(3)
C17 C22 1.400(3)
C17 C18 1.396(3)
C9 H9A 0.9900
C9 H9B 0.9900
C11 C12 1.392(3)
C11 C16 1.396(3)
C22 H22 0.9500
C22 C21 1.390(3)
C5 H5 1.0000
C5 C0AA 1.517(3)
C12 H12 0.9500
C12 C13 1.389(3)
C1 H1A 0.9900
C1 H1B 0.9900
C1 C2 1.520(3)
C13 H13 0.9500
C13 C14 1.391(3)
C21 H21 0.9500
C21 C20 1.391(3)
C15 H15 0.9500
C15 C16 1.386(3)
C15 C14 1.383(3)
C18 H18 0.9500
C18 C19 1.390(3)
C16 H16 0.9500
C3 H3A 0.9900
C3 H3B 0.9900
C3 C0AA 1.517(3)
C3 C2 1.530(3)
C0AA H0AA 0.9900
C0AA H0AB 0.9900
C20 H20 0.9500
C20 C19 1.382(3)
C19 H19 0.9500
C14 H14 0.9500
C2 H2A 0.9900
C2 H2B 0.9900
